data_7243279
loop_
_publ_author_name
'Tantawy, Ahmed H.'
'Meng, Xiang-Gao'
'Marzouk, Adel A.'
'Fouad, Ali'
'Abdelazeem, Ahmed H.'
'Youssif, Bahaa G. M.'
'Jiang, Hong'
'Wang, Man-Qun'

_publ_section_title
;
 Structure-based design, synthesis, and biological evaluation of novel
 piperine--resveratrol hybrids as antiproliferative agents targeting
 SIRT-2
;
_journal_issue 41
_journal_name_full 'RSC Advances'
_journal_page_first 25738
_journal_page_last 25751
_journal_paper_doi 10.1039/D1RA04061H
_journal_volume 11
_journal_year 2021
_chemical_formula_moiety 'C23 H25 N3 O4, C H4 O'
_chemical_formula_sum 'C24 H29 N3 O5'
_chemical_formula_weight 439.50
_space_group_crystal_system monoclinic
_space_group_IT_number 14
_space_group_name_Hall '-P 2ybc'
_space_group_name_H-M_alt 'P 1 21/c 1'
_atom_sites_solution_hydrogens geom
_atom_sites_solution_primary dual
_audit_block_doi 10.5517/ccdc.csd.cc22ygwd
_audit_creation_date 2019-03-28
_audit_creation_method
; 
Olex2 1.2 
(compiled 2018.05.29 svn.r3508 for OlexSys, GUI svn.r5506) 
;
_audit_update_record
;
2019-06-18 deposited with the CCDC.	2021-06-24 downloaded from the CCDC.
;
_cell_angle_alpha 90
_cell_angle_beta 107.247(4)
_cell_angle_gamma 90
_cell_formula_units_Z 4
_cell_length_a 11.298(3)
_cell_length_b 13.398(3)
_cell_length_c 15.678(4)
_cell_measurement_reflns_used 2466
_cell_measurement_temperature 296(2)
_cell_measurement_theta_max 22.00
_cell_measurement_theta_min 2.42
_cell_volume 2266.5(10)
_computing_cell_refinement 'SAINT v7.68A (Bruker, 2009)'
_computing_data_collection 'Bruker APEX2'
_computing_data_reduction 'SAINT v7.68A (Bruker, 2009)'
_computing_molecular_graphics 'Olex2 (Dolomanov et al., 2009)'
_computing_publication_material 'Olex2 (Dolomanov et al., 2009)'
_computing_structure_refinement 'XL (Sheldrick, 2008)'
_computing_structure_solution 'XM (Sheldrick, 2008)'
_diffrn_ambient_temperature 296(2)
_diffrn_measured_fraction_theta_full 0.997
_diffrn_measured_fraction_theta_max 0.997
_diffrn_measurement_device_type 'Bruker APEX-II CCD'
_diffrn_measurement_method '\f and \w scans'
_diffrn_radiation_monochromator graphite
_diffrn_radiation_type MoK\a
_diffrn_radiation_wavelength 0.71073
_diffrn_reflns_av_R_equivalents 0.0604
_diffrn_reflns_av_unetI/netI 0.0569
_diffrn_reflns_Laue_measured_fraction_full 0.997
_diffrn_reflns_Laue_measured_fraction_max 0.997
_diffrn_reflns_limit_h_max 14
_diffrn_reflns_limit_h_min -14
_diffrn_reflns_limit_k_max 16
_diffrn_reflns_limit_k_min -16
_diffrn_reflns_limit_l_max 19
_diffrn_reflns_limit_l_min -19
_diffrn_reflns_number 17545
_diffrn_reflns_point_group_measured_fraction_full 0.997
_diffrn_reflns_point_group_measured_fraction_max 0.997
_diffrn_reflns_theta_full 25.242
_diffrn_reflns_theta_max 26.372
_diffrn_reflns_theta_min 1.887
_diffrn_standards_number 0
_exptl_absorpt_coefficient_mu 0.091
_exptl_absorpt_correction_T_max 0.7461
_exptl_absorpt_correction_T_min 0.5832
_exptl_absorpt_correction_type multi-scan
_exptl_crystal_colour red
_exptl_crystal_colour_primary red
_exptl_crystal_density_diffrn 1.288
_exptl_crystal_description block
_exptl_crystal_F_000 936
_exptl_crystal_size_max 0.15
_exptl_crystal_size_mid 0.15
_exptl_crystal_size_min 0.1
_refine_diff_density_max 0.257
_refine_diff_density_min -0.164
_refine_diff_density_rms 0.039
_refine_ls_extinction_coef 0.0039(9)
_refine_ls_extinction_expression Fc^*^=kFc[1+0.001xFc^2^\l^3^/sin(2\q)]^-1/4^
_refine_ls_extinction_method 'SHELXL-2014/7 (Sheldrick 2014'
_refine_ls_goodness_of_fit_ref 1.037
_refine_ls_hydrogen_treatment constr
_refine_ls_matrix_type full
_refine_ls_number_parameters 295
_refine_ls_number_reflns 4630
_refine_ls_number_restraints 0
_refine_ls_restrained_S_all 1.037
_refine_ls_R_factor_all 0.0948
_refine_ls_R_factor_gt 0.0475
_refine_ls_shift/su_max 0.001
_refine_ls_shift/su_mean 0.000
_refine_ls_structure_factor_coef Fsqd
_refine_ls_weighting_details 'w=1/[\s^2^(Fo^2^)+(0.0719P)^2^+0.0523P] where P=(Fo^2^+2Fc^2^)/3'
_refine_ls_weighting_scheme calc
_refine_ls_wR_factor_gt 0.1263
_refine_ls_wR_factor_ref 0.1535
_reflns_Friedel_coverage 0.000
_reflns_number_gt 2716
_reflns_number_total 4630
_reflns_threshold_expression 'I > 2\s(I)'
_cod_data_source_file d1ra04061h3.cif
_cod_data_source_block mo_190327e_0m
_cod_database_code 7243279
_shelx_shelxl_version_number 2014/7
_shelx_space_group_comment
; 
The symmetry employed for this shelxl refinement is uniquely defined 
by the following loop, which should always be used as a source of 
symmetry information in preference to the above space-group names. 
They are only intended as comments. 
;
_shelx_estimated_absorpt_t_max 0.991
_shelx_estimated_absorpt_t_min 0.986
_olex2_refinement_description
; 
1. Fixed Uiso 
 At 1.2 times of: 
  All C(H) groups, All C(H,H) groups, All N(H) groups 
 At 1.5 times of: 
  All C(H,H,H) groups, All O(H) groups 
2.a Secondary CH2 refined with riding coordinates: 
 C2(H2A,H2B), C4(H4A,H4B), C23(H23A,H23B) 
2.b Aromatic/amide H refined with riding coordinates: 
 C6(H6), C9(H9), C10(H10), C11(H11), C13(H13), C14(H14), C15(H15), C16(H16), 
 C18(H18), C21(H21), C22(H22), N3(H3) 
2.c Idealised Me refined as rotating group: 
 C1(H1A,H1B,H1C), C3(H3A,H3B,H3C), C24(H24A,H24B,H24C) 
2.d Idealised tetrahedral OH refined as rotating group: 
 O1(H1), O5(H5) 
;
_olex2_submission_special_instructions 'No special instructions were received'

loop_
_space_group_symop_operation_xyz
'x, y, z'
'-x, y+1/2, -z+1/2'
'-x, -y, -z'
'x, -y-1/2, z-1/2'

loop_
_atom_site_label
_atom_site_type_symbol
_atom_site_fract_x
_atom_site_fract_y
_atom_site_fract_z
_atom_site_U_iso_or_equiv
_atom_site_adp_type
_atom_site_occupancy
_atom_site_site_symmetry_order
_atom_site_calc_flag
_atom_site_refinement_flags_posn
_atom_site_refinement_flags_adp
_atom_site_refinement_flags_occupancy
_atom_site_disorder_assembly
_atom_site_disorder_group
C1 C 0.0953(2) 0.39825(18) -0.31984(16) 0.0642(6) Uani 1 1 d . . . . .
H1A H 0.1225 0.3673 -0.3660 0.096 Uiso 1 1 calc GR . . . .
H1B H 0.1660 0.4159 -0.2708 0.096 Uiso 1 1 calc GR . . . .
H1C H 0.0486 0.4573 -0.3430 0.096 Uiso 1 1 calc GR . . . .
C2 C 0.01545(18) 0.32701(15) -0.28826(14) 0.0505(5) Uani 1 1 d . . . . .
H2A H -0.0128 0.3593 -0.2425 0.061 Uiso 1 1 calc R . . . .
H2B H -0.0571 0.3113 -0.3378 0.061 Uiso 1 1 calc R . . . .
C3 C -0.0332(3) 0.09182(19) -0.33995(18) 0.0786(8) Uani 1 1 d . . . . .
H3A H -0.0262 0.0419 -0.3821 0.118 Uiso 1 1 calc GR . . . .
H3B H -0.1061 0.1312 -0.3654 0.118 Uiso 1 1 calc GR . . . .
H3C H -0.0391 0.0600 -0.2865 0.118 Uiso 1 1 calc GR . . . .
C4 C 0.0784(2) 0.15757(16) -0.31795(14) 0.0568(6) Uani 1 1 d . . . . .
H4A H 0.1518 0.1166 -0.2953 0.068 Uiso 1 1 calc R . . . .
H4B H 0.0834 0.1894 -0.3723 0.068 Uiso 1 1 calc R . . . .
C5 C 0.14260(18) 0.22484(15) -0.16421(14) 0.0453(5) Uani 1 1 d . . . . .
C6 C 0.16632(19) 0.30732(15) -0.10652(14) 0.0503(5) Uani 1 1 d . . . . .
H6 H 0.1367 0.3697 -0.1291 0.060 Uiso 1 1 calc R . . . .
C7 C 0.23146(18) 0.29891(15) -0.01830(14) 0.0456(5) Uani 1 1 d . . . . .
C8 C 0.27656(17) 0.20627(15) 0.01969(13) 0.0443(5) Uani 1 1 d . . . . .
C9 C 0.25139(19) 0.12485(15) -0.03816(14) 0.0501(5) Uani 1 1 d . . . . .
H9 H 0.2794 0.0623 -0.0152 0.060 Uiso 1 1 calc R . . . .
C10 C 0.18797(19) 0.13193(15) -0.12643(15) 0.0524(6) Uani 1 1 d . . . . .
H10 H 0.1745 0.0751 -0.1621 0.063 Uiso 1 1 calc R . . . .
C11 C 0.34419(18) 0.19449(16) 0.11158(14) 0.0483(5) Uani 1 1 d . . . . .
H11 H 0.3689 0.1308 0.1333 0.058 Uiso 1 1 calc R . . . .
C12 C 0.47254(17) 0.32111(16) 0.31255(14) 0.0459(5) Uani 1 1 d . . . . .
C13 C 0.53305(18) 0.28560(16) 0.40295(14) 0.0494(5) Uani 1 1 d . . . . .
H13 H 0.5489 0.2176 0.4115 0.059 Uiso 1 1 calc R . . . .
C14 C 0.56667(17) 0.34510(16) 0.47365(14) 0.0483(5) Uani 1 1 d . . . . .
H14 H 0.5510 0.4130 0.4643 0.058 Uiso 1 1 calc R . . . .
C15 C 0.62494(18) 0.31298(16) 0.56291(14) 0.0508(5) Uani 1 1 d . . . . .
H15 H 0.6466 0.2459 0.5711 0.061 Uiso 1 1 calc R . . . .
C16 C 0.65111(17) 0.36977(15) 0.63546(14) 0.0480(5) Uani 1 1 d . . . . .
H16 H 0.6297 0.4368 0.6266 0.058 Uiso 1 1 calc R . . . .
C17 C 0.70934(17) 0.33906(15) 0.72709(14) 0.0450(5) Uani 1 1 d . . . . .
C18 C 0.73949(18) 0.23894(16) 0.74914(14) 0.0501(5) Uani 1 1 d . . . . .
H18 H 0.7197 0.1891 0.7059 0.060 Uiso 1 1 calc R . . . .
C19 C 0.79834(19) 0.21749(15) 0.83550(15) 0.0504(5) Uani 1 1 d . . . . .
C20 C 0.82769(19) 0.28881(17) 0.90149(14) 0.0522(5) Uani 1 1 d . . . . .
C21 C 0.7972(2) 0.38588(16) 0.88303(16) 0.0579(6) Uani 1 1 d . . . . .
H21 H 0.8154 0.4343 0.9275 0.069 Uiso 1 1 calc R . . . .
C22 C 0.73764(18) 0.40949(16) 0.79479(14) 0.0510(5) Uani 1 1 d . . . . .
H22 H 0.7156 0.4756 0.7803 0.061 Uiso 1 1 calc R . . . .
C23 C 0.9009(2) 0.1436(2) 0.96228(16) 0.0734(7) Uani 1 1 d . . . . .
H23A H 0.9883 0.1305 0.9717 0.088 Uiso 1 1 calc R . . . .
H23B H 0.8718 0.1000 1.0012 0.088 Uiso 1 1 calc R . . . .
C24 C 0.4339(3) 0.0046(2) 0.3784(2) 0.1005(10) Uani 1 1 d . . . . .
H24A H 0.3902 -0.0578 0.3687 0.151 Uiso 1 1 calc GR . . . .
H24B H 0.3909 0.0513 0.4050 0.151 Uiso 1 1 calc GR . . . .
H24C H 0.5162 -0.0055 0.4176 0.151 Uiso 1 1 calc GR . . . .
N2 N 0.37199(15) 0.26897(13) 0.16520(11) 0.0493(5) Uani 1 1 d . . . . .
N1 N 0.07828(16) 0.23447(13) -0.25234(11) 0.0529(5) Uani 1 1 d . . . . .
N3 N 0.43235(15) 0.24802(13) 0.25284(11) 0.0489(4) Uani 1 1 d . . . . .
H3 H 0.4446 0.1868 0.2698 0.059 Uiso 1 1 calc R . . . .
O1 O 0.25325(16) 0.38367(10) 0.03115(10) 0.0637(5) Uani 1 1 d . . . . .
H1 H 0.2927 0.3702 0.0828 0.096 Uiso 1 1 calc GR . . . .
O2 O 0.45973(14) 0.40982(11) 0.29319(10) 0.0624(4) Uani 1 1 d . . . . .
O3 O 0.83383(17) 0.12534(12) 0.87230(11) 0.0780(5) Uani 1 1 d . . . . .
O4 O 0.88325(16) 0.24463(13) 0.98205(10) 0.0721(5) Uani 1 1 d . . . . .
O5 O 0.4402(2) 0.04112(13) 0.29928(14) 0.0879(6) Uani 1 1 d . . . . .
H5 H 0.4728 -0.0004 0.2750 0.132 Uiso 1 1 calc GR . . . .

loop_
_atom_site_aniso_label
_atom_site_aniso_U_11
_atom_site_aniso_U_22
_atom_site_aniso_U_33
_atom_site_aniso_U_23
_atom_site_aniso_U_13
_atom_site_aniso_U_12
C1 0.0701(15) 0.0651(15) 0.0616(16) 0.0004(12) 0.0260(12) -0.0051(12)
C2 0.0524(12) 0.0516(13) 0.0458(13) -0.0012(10) 0.0120(10) 0.0019(10)
C3 0.105(2) 0.0568(16) 0.0748(19) -0.0066(13) 0.0279(15) -0.0154(14)
C4 0.0713(14) 0.0512(13) 0.0460(13) -0.0060(11) 0.0143(11) 0.0049(11)
C5 0.0485(11) 0.0429(12) 0.0455(13) 0.0001(9) 0.0158(9) 0.0023(9)
C6 0.0641(13) 0.0401(12) 0.0475(14) 0.0032(10) 0.0178(11) 0.0061(10)
C7 0.0523(12) 0.0423(12) 0.0451(13) -0.0029(10) 0.0190(10) 0.0001(9)
C8 0.0427(10) 0.0485(12) 0.0446(13) 0.0007(10) 0.0171(9) 0.0033(9)
C9 0.0544(12) 0.0433(12) 0.0516(14) 0.0038(10) 0.0141(10) 0.0074(9)
C10 0.0611(13) 0.0407(12) 0.0537(14) -0.0058(10) 0.0144(11) 0.0044(9)
C11 0.0474(11) 0.0527(13) 0.0483(14) 0.0023(11) 0.0193(10) 0.0055(9)
C12 0.0468(11) 0.0464(13) 0.0474(13) 0.0027(11) 0.0186(9) 0.0052(9)
C13 0.0518(12) 0.0440(12) 0.0507(14) 0.0039(10) 0.0127(10) 0.0040(9)
C14 0.0489(12) 0.0452(12) 0.0520(14) 0.0041(11) 0.0168(10) 0.0005(9)
C15 0.0497(12) 0.0495(13) 0.0514(14) 0.0006(11) 0.0125(10) -0.0001(9)
C16 0.0459(11) 0.0427(12) 0.0543(14) 0.0022(10) 0.0134(10) 0.0000(9)
C17 0.0397(10) 0.0437(12) 0.0524(13) -0.0014(10) 0.0148(9) -0.0035(9)
C18 0.0551(12) 0.0459(13) 0.0466(14) -0.0107(10) 0.0109(10) 0.0003(9)
C19 0.0542(12) 0.0438(12) 0.0520(14) -0.0009(10) 0.0137(10) 0.0058(9)
C20 0.0541(12) 0.0593(14) 0.0413(13) -0.0013(11) 0.0114(10) -0.0015(10)
C21 0.0702(15) 0.0485(14) 0.0537(15) -0.0117(11) 0.0165(12) -0.0059(11)
C22 0.0555(12) 0.0424(12) 0.0555(15) -0.0028(10) 0.0170(11) -0.0013(9)
C23 0.0889(18) 0.0720(18) 0.0530(16) 0.0058(13) 0.0116(13) 0.0173(14)
C24 0.149(3) 0.074(2) 0.087(2) 0.0058(17) 0.048(2) 0.0057(19)
N2 0.0507(10) 0.0561(12) 0.0422(11) 0.0017(9) 0.0155(8) 0.0049(8)
N1 0.0667(11) 0.0442(11) 0.0436(11) -0.0034(8) 0.0102(9) 0.0081(8)
N3 0.0561(10) 0.0457(10) 0.0438(11) 0.0050(8) 0.0129(8) 0.0062(8)
O1 0.0941(12) 0.0460(9) 0.0476(10) -0.0068(7) 0.0156(9) 0.0027(8)
O2 0.0847(11) 0.0444(9) 0.0589(10) 0.0087(7) 0.0226(8) 0.0061(8)
O3 0.1117(14) 0.0514(10) 0.0575(11) 0.0012(8) 0.0043(10) 0.0209(9)
O4 0.0933(12) 0.0673(12) 0.0468(10) -0.0012(8) 0.0071(8) 0.0075(9)
O5 0.1289(17) 0.0577(11) 0.0892(15) 0.0092(10) 0.0511(12) 0.0217(10)

loop_
_atom_type_symbol
_atom_type_description
_atom_type_scat_dispersion_real
_atom_type_scat_dispersion_imag
_atom_type_scat_source
C C 0.0033 0.0016 'International Tables Vol C Tables 4.2.6.8 and 6.1.1.4'
H H 0.0000 0.0000 'International Tables Vol C Tables 4.2.6.8 and 6.1.1.4'
N N 0.0061 0.0033 'International Tables Vol C Tables 4.2.6.8 and 6.1.1.4'
O O 0.0106 0.0060 'International Tables Vol C Tables 4.2.6.8 and 6.1.1.4'

loop_
_citation_id
_citation_doi
_citation_year
1 10.1016/j.bioorg.2019.103464 2019

loop_
_geom_angle_atom_site_label_1
_geom_angle_atom_site_label_2
_geom_angle_atom_site_label_3
_geom_angle
_geom_angle_site_symmetry_1
_geom_angle_site_symmetry_3
_geom_angle_publ_flag
H1A C1 H1B 109.5 . . ?
H1A C1 H1C 109.5 . . ?
H1B C1 H1C 109.5 . . ?
C2 C1 H1A 109.5 . . ?
C2 C1 H1B 109.5 . . ?
C2 C1 H1C 109.5 . . ?
C1 C2 H2A 108.9 . . ?
C1 C2 H2B 108.9 . . ?
H2A C2 H2B 107.7 . . ?
N1 C2 C1 113.51(18) . . ?
N1 C2 H2A 108.9 . . ?
N1 C2 H2B 108.9 . . ?
H3A C3 H3B 109.5 . . ?
H3A C3 H3C 109.5 . . ?
H3B C3 H3C 109.5 . . ?
C4 C3 H3A 109.5 . . ?
C4 C3 H3B 109.5 . . ?
C4 C3 H3C 109.5 . . ?
C3 C4 H4A 108.8 . . ?
C3 C4 H4B 108.8 . . ?
H4A C4 H4B 107.7 . . ?
N1 C4 C3 113.8(2) . . ?
N1 C4 H4A 108.8 . . ?
N1 C4 H4B 108.8 . . ?
C6 C5 C10 116.68(19) . . ?
N1 C5 C6 121.43(18) . . ?
N1 C5 C10 121.88(18) . . ?
C5 C6 H6 119.0 . . ?
C7 C6 C5 122.06(19) . . ?
C7 C6 H6 119.0 . . ?
C6 C7 C8 121.40(19) . . ?
O1 C7 C6 117.52(18) . . ?
O1 C7 C8 121.06(19) . . ?
C7 C8 C11 122.99(19) . . ?
C9 C8 C7 115.94(19) . . ?
C9 C8 C11 121.07(19) . . ?
C8 C9 H9 118.2 . . ?
C10 C9 C8 123.51(19) . . ?
C10 C9 H9 118.2 . . ?
C5 C10 H10 119.8 . . ?
C9 C10 C5 120.39(19) . . ?
C9 C10 H10 119.8 . . ?
C8 C11 H11 119.0 . . ?
N2 C11 C8 122.01(19) . . ?
N2 C11 H11 119.0 . . ?
N3 C12 C13 113.91(19) . . ?
O2 C12 C13 123.0(2) . . ?
O2 C12 N3 123.1(2) . . ?
C12 C13 H13 118.3 . . ?
C14 C13 C12 123.5(2) . . ?
C14 C13 H13 118.3 . . ?
C13 C14 H14 117.5 . . ?
C13 C14 C15 125.0(2) . . ?
C15 C14 H14 117.5 . . ?
C14 C15 H15 116.9 . . ?
C16 C15 C14 126.1(2) . . ?
C16 C15 H15 116.9 . . ?
C15 C16 H16 116.3 . . ?
C15 C16 C17 127.3(2) . . ?
C17 C16 H16 116.3 . . ?
C18 C17 C16 121.41(19) . . ?
C22 C17 C16 119.97(19) . . ?
C22 C17 C18 118.61(19) . . ?
C17 C18 H18 121.2 . . ?
C19 C18 C17 117.53(19) . . ?
C19 C18 H18 121.2 . . ?
C18 C19 C20 122.9(2) . . ?
C18 C19 O3 127.51(19) . . ?
O3 C19 C20 109.50(19) . . ?
C21 C20 C19 121.1(2) . . ?
C21 C20 O4 129.1(2) . . ?
O4 C20 C19 109.67(19) . . ?
C20 C21 H21 121.6 . . ?
C20 C21 C22 116.8(2) . . ?
C22 C21 H21 121.6 . . ?
C17 C22 H22 118.5 . . ?
C21 C22 C17 122.9(2) . . ?
C21 C22 H22 118.5 . . ?
H23A C23 H23B 108.4 . . ?
O3 C23 H23A 110.0 . . ?
O3 C23 H23B 110.0 . . ?
O3 C23 O4 108.40(18) . . ?
O4 C23 H23A 110.0 . . ?
O4 C23 H23B 110.0 . . ?
H24A C24 H24B 109.5 . . ?
H24A C24 H24C 109.5 . . ?
H24B C24 H24C 109.5 . . ?
O5 C24 H24A 109.5 . . ?
O5 C24 H24B 109.5 . . ?
O5 C24 H24C 109.5 . . ?
C11 N2 N3 116.77(18) . . ?
C4 N1 C2 115.57(17) . . ?
C5 N1 C2 121.65(16) . . ?
C5 N1 C4 122.49(17) . . ?
C12 N3 N2 121.11(18) . . ?
C12 N3 H3 119.4 . . ?
N2 N3 H3 119.4 . . ?
C7 O1 H1 109.5 . . ?
C19 O3 C23 105.55(17) . . ?
C20 O4 C23 105.52(17) . . ?
C24 O5 H5 109.5 . . ?

loop_
_geom_bond_atom_site_label_1
_geom_bond_atom_site_label_2
_geom_bond_distance
_geom_bond_site_symmetry_2
_geom_bond_publ_flag
C1 H1A 0.9600 . ?
C1 H1B 0.9600 . ?
C1 H1C 0.9600 . ?
C1 C2 1.495(3) . ?
C2 H2A 0.9700 . ?
C2 H2B 0.9700 . ?
C2 N1 1.456(3) . ?
C3 H3A 0.9600 . ?
C3 H3B 0.9600 . ?
C3 H3C 0.9600 . ?
C3 C4 1.492(3) . ?
C4 H4A 0.9700 . ?
C4 H4B 0.9700 . ?
C4 N1 1.456(3) . ?
C5 C6 1.403(3) . ?
C5 C10 1.408(3) . ?
C5 N1 1.363(3) . ?
C6 H6 0.9300 . ?
C6 C7 1.365(3) . ?
C7 C8 1.405(3) . ?
C7 O1 1.356(2) . ?
C8 C9 1.393(3) . ?
C8 C11 1.425(3) . ?
C9 H9 0.9300 . ?
C9 C10 1.360(3) . ?
C10 H10 0.9300 . ?
C11 H11 0.9300 . ?
C11 N2 1.282(3) . ?
C12 C13 1.459(3) . ?
C12 N3 1.338(3) . ?
C12 O2 1.225(2) . ?
C13 H13 0.9300 . ?
C13 C14 1.326(3) . ?
C14 H14 0.9300 . ?
C14 C15 1.425(3) . ?
C15 H15 0.9300 . ?
C15 C16 1.327(3) . ?
C16 H16 0.9300 . ?
C16 C17 1.451(3) . ?
C17 C18 1.402(3) . ?
C17 C22 1.385(3) . ?
C18 H18 0.9300 . ?
C18 C19 1.351(3) . ?
C19 C20 1.375(3) . ?
C19 O3 1.371(2) . ?
C20 C21 1.355(3) . ?
C20 O4 1.367(3) . ?
C21 H21 0.9300 . ?
C21 C22 1.384(3) . ?
C22 H22 0.9300 . ?
C23 H23A 0.9700 . ?
C23 H23B 0.9700 . ?
C23 O3 1.411(3) . ?
C23 O4 1.416(3) . ?
C24 H24A 0.9600 . ?
C24 H24B 0.9600 . ?
C24 H24C 0.9600 . ?
C24 O5 1.355(3) . ?
N2 N3 1.370(2) . ?
N3 H3 0.8600 . ?
O1 H1 0.8200 . ?
O5 H5 0.8200 . ?

loop_
_geom_hbond_atom_site_label_D
_geom_hbond_atom_site_label_H
_geom_hbond_atom_site_label_A
_geom_hbond_distance_DH
_geom_hbond_distance_HA
_geom_hbond_distance_DA
_geom_hbond_angle_DHA
_geom_hbond_site_symmetry_A
N3 H3 O5 0.86 2.01 2.861(3) 169.7 .
O1 H1 N2 0.82 1.90 2.628(2) 146.7 .
O5 H5 O2 0.82 1.91 2.729(2) 174.0 2_645

loop_
_geom_torsion_atom_site_label_1
_geom_torsion_atom_site_label_2
_geom_torsion_atom_site_label_3
_geom_torsion_atom_site_label_4
_geom_torsion
_geom_torsion_site_symmetry_1
_geom_torsion_site_symmetry_2
_geom_torsion_site_symmetry_3
_geom_torsion_site_symmetry_4
_geom_torsion_publ_flag
C1 C2 N1 C4 -84.4(2) . . . . ?
C1 C2 N1 C5 89.6(2) . . . . ?
C3 C4 N1 C2 -87.0(2) . . . . ?
C3 C4 N1 C5 99.1(2) . . . . ?
C5 C6 C7 C8 -1.1(3) . . . . ?
C5 C6 C7 O1 177.69(18) . . . . ?
C6 C5 C10 C9 0.0(3) . . . . ?
C6 C5 N1 C2 -9.2(3) . . . . ?
C6 C5 N1 C4 164.3(2) . . . . ?
C6 C7 C8 C9 0.4(3) . . . . ?
C6 C7 C8 C11 -179.58(18) . . . . ?
C7 C8 C9 C10 0.4(3) . . . . ?
C7 C8 C11 N2 -2.4(3) . . . . ?
C8 C9 C10 C5 -0.6(3) . . . . ?
C8 C11 N2 N3 177.17(16) . . . . ?
C9 C8 C11 N2 177.55(18) . . . . ?
C10 C5 C6 C7 0.8(3) . . . . ?
C10 C5 N1 C2 170.48(19) . . . . ?
C10 C5 N1 C4 -16.0(3) . . . . ?
C11 C8 C9 C10 -179.60(18) . . . . ?
C11 N2 N3 C12 175.46(17) . . . . ?
C12 C13 C14 C15 179.44(18) . . . . ?
C13 C12 N3 N2 179.10(15) . . . . ?
C13 C14 C15 C16 -174.7(2) . . . . ?
C14 C15 C16 C17 179.45(18) . . . . ?
C15 C16 C17 C18 -3.5(3) . . . . ?
C15 C16 C17 C22 175.7(2) . . . . ?
C16 C17 C18 C19 177.20(18) . . . . ?
C16 C17 C22 C21 -177.58(18) . . . . ?
C17 C18 C19 C20 0.9(3) . . . . ?
C17 C18 C19 O3 178.3(2) . . . . ?
C18 C17 C22 C21 1.7(3) . . . . ?
C18 C19 C20 C21 0.8(3) . . . . ?
C18 C19 C20 O4 178.21(18) . . . . ?
C18 C19 O3 C23 174.9(2) . . . . ?
C19 C20 C21 C22 -1.2(3) . . . . ?
C19 C20 O4 C23 6.7(2) . . . . ?
C20 C19 O3 C23 -7.3(2) . . . . ?
C20 C21 C22 C17 0.0(3) . . . . ?
C21 C20 O4 C23 -176.1(2) . . . . ?
C22 C17 C18 C19 -2.0(3) . . . . ?
N1 C5 C6 C7 -179.45(18) . . . . ?
N1 C5 C10 C9 -179.74(18) . . . . ?
N3 C12 C13 C14 -171.99(18) . . . . ?
O1 C7 C8 C9 -178.26(18) . . . . ?
O1 C7 C8 C11 1.7(3) . . . . ?
O2 C12 C13 C14 8.0(3) . . . . ?
O2 C12 N3 N2 -0.9(3) . . . . ?
O3 C19 C20 C21 -177.1(2) . . . . ?
O3 C19 C20 O4 0.4(2) . . . . ?
O3 C23 O4 C20 -11.3(3) . . . . ?
O4 C20 C21 C22 -178.1(2) . . . . ?
O4 C23 O3 C19 11.5(3) . . . . ?
